data_4330843
loop_
_publ_author_name
'Matthew J. Polinski'
'Shuao Wang'
'Evgeny V. Alekseev'
'Justin N. Cross'
'Wulf Depmeier'
'Thomas E. Albrecht-Schmitt'

_publ_section_title
;
 Effect of pH and Reaction Time on the Structures of Early Lanthanide(III)
 Borate Perchlorates
;
_journal_name_full 'Inorganic Chemistry'
_journal_page_first 11541
_journal_page_last 11548
_journal_paper_doi 10.1021/ic301421e
_journal_volume 51
_journal_year 2012
_chemical_formula_moiety Pr[B8O11(OH)4(H2O)(ClO4)]
_chemical_formula_sum 'B8 Cl O20 Pr'
_chemical_formula_weight 582.84
_chemical_name_common 'Praseodymium(III) Octaborate Perchlorate'
_chemical_name_systematic
; 
 ? 
;
_space_group_IT_number 14
_symmetry_cell_setting monoclinic
_symmetry_space_group_name_Hall '-P 2ybc'
_symmetry_space_group_name_H-M 'P 1 21/c 1'
_atom_sites_solution_hydrogens none
_atom_sites_solution_primary direct
_atom_sites_solution_secondary difmap
_audit_creation_method SHELXL-97
_cell_angle_alpha 90.00
_cell_angle_beta 102.366(19)
_cell_angle_gamma 90.00
_cell_formula_units_Z 4
_cell_length_a 9.814(9)
_cell_length_b 8.190(7)
_cell_length_c 19.158(16)
_cell_measurement_reflns_used 2968
_cell_measurement_temperature 100(2)
_cell_measurement_theta_max 27.82
_cell_measurement_theta_min 2.12
_cell_volume 1504(2)
_computing_cell_refinement 'Smart Saint'
_computing_data_collection Smart
_computing_data_reduction SAINT
_computing_molecular_graphics 'SHELXP-91 (Sheldrick, 1997)'
_computing_publication_material 'SHELXCIF-97 (Sheldrick, 2000)'
_computing_structure_refinement 'SHELXL-97 (Sheldrick, 2008)'
_computing_structure_solution 'SHELXS-97 (Sheldrick, 2008)'
_diffrn_ambient_temperature 100(2)
_diffrn_detector_area_resol_mean 0
_diffrn_measured_fraction_theta_full 0.985
_diffrn_measured_fraction_theta_max 0.985
_diffrn_measurement_device_type 'BRUKER apex II'
_diffrn_measurement_method '0.5 wide w/ exposures'
_diffrn_radiation_monochromator 'Quazar Optics'
_diffrn_radiation_source 'Imus microfocused'
_diffrn_radiation_type MoK\a
_diffrn_radiation_wavelength 0.71073
_diffrn_reflns_av_R_equivalents 0.0724
_diffrn_reflns_av_sigmaI/netI 0.0553
_diffrn_reflns_limit_h_max 12
_diffrn_reflns_limit_h_min -12
_diffrn_reflns_limit_k_max 10
_diffrn_reflns_limit_k_min -10
_diffrn_reflns_limit_l_max 25
_diffrn_reflns_limit_l_min -24
_diffrn_reflns_number 16898
_diffrn_reflns_theta_full 27.82
_diffrn_reflns_theta_max 27.82
_diffrn_reflns_theta_min 2.12
_exptl_absorpt_coefficient_mu 3.532
_exptl_absorpt_correction_T_max 0.982
_exptl_absorpt_correction_T_min 0.772
_exptl_absorpt_correction_type numerical
_exptl_absorpt_process_details SHELTXPREP
_exptl_crystal_colour Colorless
_exptl_crystal_density_diffrn 2.574
_exptl_crystal_description Tablet
_exptl_crystal_F_000 1104
_exptl_crystal_size_max 0.078
_exptl_crystal_size_mid 0.061
_exptl_crystal_size_min 0.005
_refine_diff_density_max 3.293
_refine_diff_density_min -1.710
_refine_diff_density_rms 0.286
_refine_ls_extinction_coef 0.0019(4)
_refine_ls_extinction_expression Fc^*^=kFc[1+0.001xFc^2^\l^3^/sin(2\q)]^-1/4^
_refine_ls_extinction_method SHELXL
_refine_ls_goodness_of_fit_ref 1.043
_refine_ls_hydrogen_treatment none
_refine_ls_matrix_type full
_refine_ls_number_parameters 291
_refine_ls_number_reflns 3516
_refine_ls_number_restraints 6
_refine_ls_restrained_S_all 1.042
_refine_ls_R_factor_all 0.0720
_refine_ls_R_factor_gt 0.0591
_refine_ls_shift/su_max 0.000
_refine_ls_shift/su_mean 0.000
_refine_ls_structure_factor_coef Fsqd
_refine_ls_weighting_details 'calc w=1/[\s^2^(Fo^2^)+(0.0582P)^2^+43.1680P] where P=(Fo^2^+2Fc^2^)/3'
_refine_ls_weighting_scheme calc
_refine_ls_wR_factor_gt 0.1426
_refine_ls_wR_factor_ref 0.1503
_reflns_number_gt 2968
_reflns_number_total 3516
_reflns_threshold_expression >2sigma(I)
_cod_data_source_file ic301421e_si_002_07.cif
_cod_data_source_block PrBClO-2
_cod_database_code 4330843

loop_
_symmetry_equiv_pos_as_xyz
'x, y, z'
'-x, y+1/2, -z+1/2'
'-x, -y, -z'
'x, -y-1/2, z-1/2'

loop_
_atom_site_label
_atom_site_type_symbol
_atom_site_fract_x
_atom_site_fract_y
_atom_site_fract_z
_atom_site_U_iso_or_equiv
_atom_site_adp_type
_atom_site_occupancy
_atom_site_symmetry_multiplicity
_atom_site_calc_flag
_atom_site_refinement_flags
Pr1 Pr 0.73189(5) 0.83266(5) 0.19923(2) 0.00934(17) Uani 1 1 d .
Cl1 Cl 0.8170(3) 0.9764(3) 0.38930(13) 0.0301(6) Uani 1 1 d .
O14 O 0.4847(6) 0.8308(7) 0.2275(3) 0.0102(11) Uani 1 1 d .
O13 O 0.9953(6) 0.8276(7) 0.2237(3) 0.0097(11) Uani 1 1 d .
O12 O 1.2441(6) 0.8582(7) 0.2375(3) 0.0083(11) Uani 1 1 d .
O11 O 1.1592(6) 1.0087(8) 0.0284(3) 0.0156(13) Uani 1 1 d .
O10 O 0.6193(6) 1.1160(7) 0.2183(3) 0.0114(12) Uani 1 1 d .
O9 O 0.8527(6) 1.1187(7) 0.2169(3) 0.0103(11) Uani 1 1 d .
O8 O 1.3245(6) 0.9660(7) 0.1369(3) 0.0097(11) Uani 1 1 d .
O7 O 1.0827(6) 0.9664(7) 0.1345(3) 0.0101(11) Uani 1 1 d .
O6 O 0.6034(6) 0.5912(7) 0.2484(3) 0.0113(12) Uani 1 1 d .
O5 O 0.8983(6) 0.5902(7) 0.2514(3) 0.0109(12) Uani 1 1 d .
O4 O 0.7844(8) 0.8619(8) 0.3310(4) 0.0240(15) Uani 1 1 d .
O3 O 0.8493(8) 0.8921(9) 0.4547(4) 0.0232(15) Uani 1 1 d .
O2 O 0.5447(8) 0.8790(13) 0.0950(4) 0.042(2) Uani 1 1 d .
O1 O 0.8176(8) 0.9203(10) 0.0870(4) 0.0333(18) Uani 1 1 d .
B4 B 1.0180(10) 0.6766(12) 0.2536(5) 0.0119(17) Uani 1 1 d .
B3 B 1.1908(10) 0.9790(12) 0.1007(5) 0.0122(18) Uani 1 1 d .
B2 B 0.4862(10) 0.6747(12) 0.2530(5) 0.0112(17) Uani 1 1 d .
B1 B 1.1033(9) 0.9374(11) 0.2099(5) 0.0106(18) Uani 1 1 d .
O20 O 0.6964(8) 1.2995(9) 0.1382(3) 0.0229(15) Uani 1 1 d .
O19 O 0.6326(8) 0.8615(10) -0.0110(4) 0.0315(18) Uani 1 1 d .
O18 O 0.7324(11) 0.6150(11) 0.1097(5) 0.048(3) Uani 1 1 d .
B8 B 0.7306(10) 1.2234(14) 0.2069(5) 0.016(2) Uani 1 1 d .
B7 B 1.3639(10) 0.9372(11) 0.2134(5) 0.0108(18) Uani 1 1 d .
O17 O 0.4148(12) 0.7442(13) -0.0055(6) 0.060(3) Uani 1 1 d .
O16A O 0.900(3) 1.102(3) 0.3817(14) 0.036(6) Uani 0.50 1 d P
O16B O 0.954(2) 1.051(3) 0.3779(13) 0.031(5) Uani 0.50 1 d P
B6 B 1.2381(13) 1.0751(16) -0.0157(7) 0.027(3) Uani 1 1 d .
B5 B 0.5334(15) 0.8260(17) 0.0271(8) 0.035(3) Uani 1 1 d .
O15A O 0.711(3) 1.094(3) 0.3883(7) 0.071(9) Uani 0.77(5) 1 d P
O15B O 0.654(4) 1.007(7) 0.3800(19) 0.025(12) Uani 0.23(5) 1 d PU

loop_
_atom_site_aniso_label
_atom_site_aniso_U_11
_atom_site_aniso_U_22
_atom_site_aniso_U_33
_atom_site_aniso_U_23
_atom_site_aniso_U_13
_atom_site_aniso_U_12
Pr1 0.0072(3) 0.0072(2) 0.0161(3) 0.00073(17) 0.00784(17) 0.00023(16)
Cl1 0.0522(17) 0.0180(12) 0.0198(11) 0.0015(9) 0.0072(11) -0.0015(11)
O14 0.010(3) 0.007(3) 0.016(3) 0.000(2) 0.008(2) 0.001(2)
O13 0.006(3) 0.008(3) 0.017(3) 0.003(2) 0.007(2) 0.002(2)
O12 0.005(3) 0.006(3) 0.015(3) 0.000(2) 0.007(2) 0.000(2)
O11 0.012(3) 0.023(3) 0.014(3) 0.003(3) 0.006(2) -0.003(3)
O10 0.006(3) 0.009(3) 0.021(3) -0.001(2) 0.008(2) -0.003(2)
O9 0.006(3) 0.007(3) 0.019(3) -0.001(2) 0.007(2) 0.000(2)
O8 0.008(3) 0.011(3) 0.012(3) 0.003(2) 0.008(2) 0.000(2)
O7 0.007(3) 0.007(3) 0.018(3) 0.005(2) 0.008(2) -0.001(2)
O6 0.012(3) 0.003(3) 0.021(3) 0.000(2) 0.009(2) 0.001(2)
O5 0.009(3) 0.005(3) 0.022(3) 0.002(2) 0.009(2) -0.002(2)
O4 0.034(4) 0.018(3) 0.020(3) 0.001(3) 0.005(3) -0.005(3)
O3 0.031(4) 0.024(4) 0.015(3) 0.002(3) 0.007(3) -0.002(3)
O2 0.022(4) 0.082(7) 0.024(4) 0.007(4) 0.013(3) 0.023(4)
O1 0.028(4) 0.041(5) 0.032(4) -0.001(4) 0.010(3) -0.009(4)
B4 0.006(4) 0.014(4) 0.016(4) 0.001(4) 0.004(3) -0.001(4)
B3 0.008(4) 0.013(4) 0.018(5) 0.000(4) 0.008(4) 0.003(3)
B2 0.008(4) 0.016(4) 0.010(4) 0.001(4) 0.002(3) -0.006(4)
B1 0.005(4) 0.011(4) 0.019(5) 0.001(4) 0.007(4) 0.001(3)
O20 0.028(4) 0.027(4) 0.017(3) 0.010(3) 0.012(3) 0.008(3)
O19 0.024(4) 0.040(5) 0.032(4) -0.004(3) 0.008(3) -0.003(3)
O18 0.068(7) 0.034(5) 0.037(5) -0.009(4) -0.003(5) 0.022(5)
B8 0.007(4) 0.029(5) 0.014(5) 0.000(4) 0.006(4) -0.002(4)
B7 0.008(4) 0.009(4) 0.018(5) 0.001(3) 0.008(4) -0.002(3)
O17 0.081(8) 0.051(6) 0.061(6) -0.027(5) 0.047(6) -0.025(6)
O16A 0.064(19) 0.020(11) 0.025(9) -0.003(8) 0.011(12) -0.023(10)
O16B 0.025(12) 0.045(16) 0.023(9) 0.007(10) 0.001(8) -0.022(9)
B6 0.022(6) 0.027(6) 0.031(6) 0.001(5) 0.003(5) 0.001(5)
B5 0.034(7) 0.033(7) 0.040(7) -0.004(6) 0.014(6) -0.012(6)
O15A 0.13(2) 0.044(12) 0.039(7) -0.006(6) 0.008(8) 0.053(14)
O15B 0.025(13) 0.025(13) 0.025(12) 0.001(2) 0.005(3) 0.000(2)

loop_
_atom_type_symbol
_atom_type_description
_atom_type_scat_dispersion_real
_atom_type_scat_dispersion_imag
_atom_type_scat_source
B B 0.0013 0.0007 'International Tables Vol C Tables 4.2.6.8 and 6.1.1.4'
O O 0.0106 0.0060 'International Tables Vol C Tables 4.2.6.8 and 6.1.1.4'
Cl Cl 0.1484 0.1585 'International Tables Vol C Tables 4.2.6.8 and 6.1.1.4'
Pr Pr -0.2180 2.8214 'International Tables Vol C Tables 4.2.6.8 and 6.1.1.4'

loop_
_geom_angle_atom_site_label_1
_geom_angle_atom_site_label_2
_geom_angle_atom_site_label_3
_geom_angle
_geom_angle_site_symmetry_1
_geom_angle_site_symmetry_3
O2 Pr1 O18 69.9(3) . .
O2 Pr1 O4 140.9(2) . .
O18 Pr1 O4 138.2(3) . .
O2 Pr1 O13 135.8(2) . .
O18 Pr1 O13 87.9(3) . .
O4 Pr1 O13 80.3(2) . .
O2 Pr1 O1 66.1(3) . .
O18 Pr1 O1 64.7(3) . .
O4 Pr1 O1 142.2(2) . .
O13 Pr1 O1 69.8(2) . .
O2 Pr1 O14 66.3(2) . .
O18 Pr1 O14 106.3(3) . .
O4 Pr1 O14 77.8(2) . .
O13 Pr1 O14 157.77(18) . .
O1 Pr1 O14 131.5(2) . .
O2 Pr1 O9 102.0(3) . .
O18 Pr1 O9 131.8(3) . .
O4 Pr1 O9 78.0(2) . .
O13 Pr1 O9 64.73(18) . .
O1 Pr1 O9 68.8(2) . .
O14 Pr1 O9 113.35(18) . .
O2 Pr1 O6 94.4(3) . .
O18 Pr1 O6 77.2(3) . .
O4 Pr1 O6 73.6(2) . .
O13 Pr1 O6 118.14(19) . .
O1 Pr1 O6 141.1(2) . .
O14 Pr1 O6 51.61(18) . .
O9 Pr1 O6 150.15(18) . .
O2 Pr1 O5 136.6(3) . .
O18 Pr1 O5 68.0(3) . .
O4 Pr1 O5 73.1(2) . .
O13 Pr1 O5 52.36(18) . .
O1 Pr1 O5 103.9(2) . .
O14 Pr1 O5 116.66(18) . .
O9 Pr1 O5 113.57(19) . .
O6 Pr1 O5 66.54(18) . .
O2 Pr1 O10 73.2(3) . .
O18 Pr1 O10 142.7(2) . .
O4 Pr1 O10 77.0(2) . .
O13 Pr1 O10 115.63(18) . .
O1 Pr1 O10 95.3(2) . .
O14 Pr1 O10 62.41(18) . .
O9 Pr1 O10 51.96(18) . .
O6 Pr1 O10 111.49(18) . .
O5 Pr1 O10 149.25(19) . .
O2 Pr1 B4 145.1(3) . .
O18 Pr1 B4 78.3(3) . .
O4 Pr1 B4 73.6(3) . .
O13 Pr1 B4 26.0(2) . .
O1 Pr1 B4 87.7(3) . .
O14 Pr1 B4 139.3(2) . .
O9 Pr1 B4 88.4(2) . .
O6 Pr1 B4 92.3(2) . .
O5 Pr1 B4 26.4(2) . .
O10 Pr1 B4 134.8(2) . .
O2 Pr1 B2 80.5(3) . .
O18 Pr1 B2 92.7(3) . .
O4 Pr1 B2 73.0(2) . .
O13 Pr1 B2 140.2(2) . .
O1 Pr1 B2 144.2(2) . .
O14 Pr1 B2 25.9(2) . .
O9 Pr1 B2 134.0(2) . .
O6 Pr1 B2 25.7(2) . .
O5 Pr1 B2 91.3(2) . .
O10 Pr1 B2 86.7(2) . .
B4 Pr1 B2 115.8(3) . .
O16A Cl1 O3 116.5(12) . .
O16A Cl1 O15A 86.6(17) . .
O3 Cl1 O15A 111.8(7) . .
O16A Cl1 O4 117.0(11) . .
O3 Cl1 O4 110.0(4) . .
O15A Cl1 O4 113.0(10) . .
O16A Cl1 O16B 26.5(11) . .
O3 Cl1 O16B 106.6(10) . .
O15A Cl1 O16B 113.0(16) . .
O4 Cl1 O16B 101.9(10) . .
O16A Cl1 O15B 119(2) . .
O3 Cl1 O15B 101.9(13) . .
O15A Cl1 O15B 34.1(14) . .
O4 Cl1 O15B 88.0(19) . .
O16B Cl1 O15B 144(2) . .
B2 O14 B7 125.0(7) . 1_455
B2 O14 Pr1 98.1(5) . .
B7 O14 Pr1 136.2(5) 1_455 .
B4 O13 B1 125.3(7) . .
B4 O13 Pr1 99.3(5) . .
B1 O13 Pr1 135.3(5) . .
B7 O12 B1 115.1(6) . .
B7 O12 B8 120.6(6) . 2_745
B1 O12 B8 123.8(6) . 2_745
B6 O11 B3 130.8(8) . .
B2 O10 B8 120.5(7) 2_655 .
B2 O10 Pr1 138.4(5) 2_655 .
B8 O10 Pr1 99.3(5) . .
B4 O9 B8 121.2(7) 2_755 .
B4 O9 Pr1 136.4(5) 2_755 .
B8 O9 Pr1 100.0(5) . .
B3 O8 B7 123.3(6) . .
B3 O7 B1 122.4(7) . .
B2 O6 B7 120.1(7) . 2_745
B2 O6 Pr1 97.1(5) . .
B7 O6 Pr1 139.4(5) 2_745 .
B4 O5 B1 122.2(7) . 2_745
B4 O5 Pr1 94.6(5) . .
B1 O5 Pr1 140.2(5) 2_745 .
Cl1 O4 Pr1 144.7(4) . .
B5 O2 Pr1 129.1(8) . .
B6 O1 Pr1 135.6(7) 3_775 .
O9 B4 O13 123.2(8) 2_745 .
O9 B4 O5 123.5(8) 2_745 .
O13 B4 O5 113.3(8) . .
O9 B4 Pr1 174.2(7) 2_745 .
O13 B4 Pr1 54.6(4) . .
O5 B4 Pr1 59.0(4) . .
O8 B3 O7 121.4(8) . .
O8 B3 O11 121.0(7) . .
O7 B3 O11 117.6(8) . .
O6 B2 O10 125.3(8) . 2_645
O6 B2 O14 113.0(7) . .
O10 B2 O14 121.7(8) 2_645 .
O6 B2 Pr1 57.2(4) . .
O10 B2 Pr1 174.6(6) 2_645 .
O14 B2 Pr1 56.0(4) . .
O7 B1 O5 110.9(7) . 2_755
O7 B1 O13 109.5(7) . .
O5 B1 O13 110.5(6) 2_755 .
O7 B1 O12 110.1(6) . .
O5 B1 O12 107.4(7) 2_755 .
O13 B1 O12 108.4(7) . .
B6 O19 B5 126.3(10) 3_775 .
O20 B8 O9 113.8(7) . .
O20 B8 O10 111.4(8) . .
O9 B8 O10 104.4(8) . .
O20 B8 O12 107.5(8) . 2_755
O9 B8 O12 109.3(7) . 2_755
O10 B8 O12 110.5(7) . 2_755
O14 B7 O8 108.4(7) 1_655 .
O14 B7 O6 110.1(7) 1_655 2_755
O8 B7 O6 110.3(7) . 2_755
O14 B7 O12 110.4(7) 1_655 .
O8 B7 O12 108.9(7) . .
O6 B7 O12 108.8(6) 2_755 .
O16B O16A Cl1 93(4) . .
O16A O16B Cl1 61(3) . .
O1 B6 O19 120.5(10) 3_775 3_775
O1 B6 O11 118.1(10) 3_775 .
O19 B6 O11 121.4(10) 3_775 .
O2 B5 O19 121.6(11) . .
O2 B5 O17 118.8(11) . .
O19 B5 O17 119.4(12) . .
O15B O15A Cl1 84(3) . .
O15A O15B Cl1 62(2) . .

loop_
_geom_bond_atom_site_label_1
_geom_bond_atom_site_label_2
_geom_bond_distance
_geom_bond_site_symmetry_2
Pr1 O2 2.437(8) .
Pr1 O18 2.475(9) .
Pr1 O4 2.478(7) .
Pr1 O13 2.527(6) .
Pr1 O1 2.572(8) .
Pr1 O14 2.596(6) .
Pr1 O9 2.614(6) .
Pr1 O6 2.626(6) .
Pr1 O5 2.629(6) .
Pr1 O10 2.629(6) .
Pr1 B4 3.058(10) .
Pr1 B2 3.101(9) .
Cl1 O16A 1.34(2) .
Cl1 O3 1.405(7) .
Cl1 O15A 1.415(14) .
Cl1 O4 1.440(7) .
Cl1 O16B 1.54(2) .
Cl1 O15B 1.60(3) .
O14 B2 1.368(11) .
O14 B7 1.450(11) 1_455
O13 B4 1.360(11) .
O13 B1 1.458(10) .
O12 B7 1.499(10) .
O12 B1 1.516(11) .
O12 B8 1.517(12) 2_745
O11 B6 1.375(14) .
O11 B3 1.375(11) .
O10 B2 1.359(10) 2_655
O10 B8 1.455(11) .
O9 B4 1.359(11) 2_755
O9 B8 1.453(12) .
O8 B3 1.350(11) .
O8 B7 1.454(11) .
O7 B3 1.360(10) .
O7 B1 1.433(11) .
O6 B2 1.357(11) .
O6 B7 1.459(11) 2_745
O5 B4 1.365(11) .
O5 B1 1.456(11) 2_745
O2 B5 1.351(16) .
O1 B6 1.360(15) 3_775
B4 O9 1.359(11) 2_745
B2 O10 1.359(10) 2_645
B1 O5 1.456(11) 2_755
O20 B8 1.430(12) .
O19 B6 1.365(15) 3_775
O19 B5 1.368(15) .
B8 O12 1.517(12) 2_755
B7 O14 1.450(11) 1_655
B7 O6 1.459(11) 2_755
O17 B5 1.372(17) .
O16A O16B 0.69(2) .
B6 O1 1.360(15) 3_775
B6 O19 1.365(15) 3_775
O15A O15B 0.90(4) .
